data_7709996
loop_
_publ_author_name
'Lou, Yu-Siang'
'Lin, Bo-Ruei'
'Wu, Chen-Ming'
'Chien, Su-Ying'
'Yang, En-Che'

_publ_section_title
;
 Phonon-induced relaxation mechanisms are changed by a chelating effect in
 a CoII single-ion magnet
;
_journal_name_full 'Dalton Transactions'
_journal_paper_doi 10.1039/D1DT03515K
_journal_year 2022
_chemical_formula_sum 'C36.5 H44 Cl Co N6 O4.5 S2'
_chemical_formula_weight 797.27
_space_group_crystal_system monoclinic
_space_group_IT_number 14
_space_group_name_Hall '-P 2yn'
_space_group_name_H-M_alt 'P 1 21/n 1'
_atom_sites_solution_hydrogens geom
_audit_creation_method SHELXL-2018/3
_audit_update_record
;
2021-09-20 deposited with the CCDC.	2022-03-28 downloaded from the CCDC.
;
_cell_angle_alpha 90
_cell_angle_beta 95.582(7)
_cell_angle_gamma 90
_cell_formula_units_Z 8
_cell_length_a 18.7232(14)
_cell_length_b 12.8260(9)
_cell_length_c 32.042(3)
_cell_measurement_reflns_used 5594
_cell_measurement_temperature 100(2)
_cell_measurement_theta_max 27.1300
_cell_measurement_theta_min 3.9800
_cell_volume 7658.2(11)
_computing_cell_refinement 'CrysAlisPro 1.171.39.46 (Rigaku OD, 2018)'
_computing_data_collection 'CrysAlisPro 1.171.39.46 (Rigaku OD, 2018)'
_computing_data_reduction 'CrysAlisPro 1.171.39.46 (Rigaku OD, 2018)'
_computing_structure_refinement 'SHELXL-2018/3 (Sheldrick, 2018)'
_diffrn_ambient_temperature 100(2)
_diffrn_detector_area_resol_mean 10.2496
_diffrn_measured_fraction_theta_full 0.998
_diffrn_measured_fraction_theta_max 0.996
_diffrn_measurement_device_type 'Xcalibur, Atlas, Gemini'
_diffrn_measurement_method '\w scans'
_diffrn_radiation_type MoK\a
_diffrn_radiation_wavelength 0.71073
_diffrn_reflns_av_R_equivalents 0.0815
_diffrn_reflns_av_unetI/netI 0.1446
_diffrn_reflns_Laue_measured_fraction_full 0.998
_diffrn_reflns_Laue_measured_fraction_max 0.996
_diffrn_reflns_limit_h_max 19
_diffrn_reflns_limit_h_min -24
_diffrn_reflns_limit_k_max 16
_diffrn_reflns_limit_k_min -15
_diffrn_reflns_limit_l_max 29
_diffrn_reflns_limit_l_min -41
_diffrn_reflns_number 38187
_diffrn_reflns_point_group_measured_fraction_full 0.998
_diffrn_reflns_point_group_measured_fraction_max 0.996
_diffrn_reflns_theta_full 25.242
_diffrn_reflns_theta_max 27.500
_diffrn_reflns_theta_min 3.115
_diffrn_source 'fine-focus sealed X-ray tube'
_exptl_absorpt_coefficient_mu 0.675
_exptl_absorpt_correction_T_max 1.00000
_exptl_absorpt_correction_T_min 0.92784
_exptl_absorpt_correction_type multi-scan
_exptl_absorpt_process_details
; 
CrysAlisPro 1.171.39.46 (Rigaku Oxford Diffraction, 2018) 
Empirical absorption correction using spherical harmonics, 
 implemented in SCALE3 ABSPACK scaling algorithm. 
;
_exptl_crystal_density_diffrn 1.383
_exptl_crystal_description plate
_exptl_crystal_F_000 3336
_exptl_crystal_size_max 0.15
_exptl_crystal_size_mid 0.10
_exptl_crystal_size_min 0.10
_refine_diff_density_max 1.488
_refine_diff_density_min -1.257
_refine_diff_density_rms 0.131
_refine_ls_extinction_coef 0.0015(2)
_refine_ls_extinction_expression Fc^*^=kFc[1+0.001xFc^2^\l^3^/sin(2\q)]^-1/4^
_refine_ls_extinction_method 'SHELXL-2018/3 (Sheldrick 2018)'
_refine_ls_goodness_of_fit_ref 1.066
_refine_ls_hydrogen_treatment constr
_refine_ls_matrix_type full
_refine_ls_number_parameters 893
_refine_ls_number_reflns 17538
_refine_ls_number_restraints 12
_refine_ls_restrained_S_all 1.066
_refine_ls_R_factor_all 0.1906
_refine_ls_R_factor_gt 0.0888
_refine_ls_shift/su_max 0.009
_refine_ls_shift/su_mean 0.000
_refine_ls_structure_factor_coef Fsqd
_refine_ls_weighting_details 'w=1/[\s^2^(Fo^2^)+(0.1000P)^2^+19.0000P] where P=(Fo^2^+2Fc^2^)/3'
_refine_ls_weighting_scheme calc
_refine_ls_wR_factor_gt 0.1993
_refine_ls_wR_factor_ref 0.2873
_reflns_Friedel_coverage 0.000
_reflns_number_gt 8547
_reflns_number_total 17538
_reflns_threshold_expression 'I > 2\s(I)'
_cod_data_source_file d1dt03515k2.cif
_cod_data_source_block ic20948
_cod_original_cell_volume 7658.3(10)
_cod_original_sg_symbol_H-M 'P 21/n'
_cod_original_formula_sum 'C36.50 H44 Cl Co N6 O4.50 S2'
_cod_database_code 7709996
_shelx_shelxl_version_number 2018/3
_shelx_space_group_comment
; 
The symmetry employed for this shelxl refinement is uniquely defined 
by the following loop, which should always be used as a source of 
symmetry information in preference to the above space-group names. 
They are only intended as comments. 
;

loop_
_space_group_symop_operation_xyz
'x, y, z'
'-x+1/2, y+1/2, -z+1/2'
'-x, -y, -z'
'x-1/2, -y-1/2, z-1/2'

loop_
_atom_site_label
_atom_site_type_symbol
_atom_site_fract_x
_atom_site_fract_y
_atom_site_fract_z
_atom_site_U_iso_or_equiv
_atom_site_adp_type
_atom_site_occupancy
_atom_site_site_symmetry_order
_atom_site_calc_flag
_atom_site_refinement_flags_posn
_atom_site_refinement_flags_adp
_atom_site_refinement_flags_occupancy
_atom_site_disorder_assembly
_atom_site_disorder_group
Co1 Co 0.77719(5) 0.54114(7) 0.37729(3) 0.0316(2) Uani 1 1 d . . . . .
S1 S 0.60811(9) 0.55115(13) 0.37058(5) 0.0330(4) Uani 1 1 d . . . . .
S2 S 0.88343(9) 0.36474(13) 0.35725(5) 0.0335(4) Uani 1 1 d . . . . .
O1 O 0.5560(2) 0.5570(3) 0.33461(14) 0.0358(11) Uani 1 1 d . . . . .
O2 O 0.6336(2) 0.6502(3) 0.38801(14) 0.0355(11) Uani 1 1 d . . . . .
O3 O 0.8996(2) 0.2626(3) 0.37419(14) 0.0380(11) Uani 1 1 d . . . . .
O4 O 0.9248(2) 0.4520(3) 0.37554(14) 0.0344(10) Uani 1 1 d . . . . .
N1 N 0.6774(3) 0.4875(4) 0.36255(17) 0.0314(12) Uani 1 1 d . . . . .
N2 N 0.8020(3) 0.3980(4) 0.35894(17) 0.0342(13) Uani 1 1 d . . . . .
N3 N 0.8010(3) 0.6649(4) 0.34213(17) 0.0328(12) Uani 1 1 d . . . . .
N4 N 0.8507(3) 0.9202(4) 0.26917(18) 0.0362(13) Uani 1 1 d . . . . .
N5 N 0.8060(3) 0.5826(4) 0.43756(17) 0.0337(12) Uani 1 1 d . . . . .
N6 N 0.8547(3) 0.6604(4) 0.56371(17) 0.0382(13) Uani 1 1 d . . . . .
C1 C 0.6746(3) 0.3823(5) 0.3474(2) 0.0328(14) Uani 1 1 d . . . . .
C2 C 0.6126(4) 0.3270(5) 0.3345(2) 0.0362(15) Uani 1 1 d . . . . .
H2A H 0.567109 0.359291 0.335486 0.043 Uiso 1 1 calc R U . . .
C3 C 0.6161(4) 0.2254(5) 0.3202(2) 0.0402(17) Uani 1 1 d . . . . .
H3A H 0.573372 0.188120 0.311675 0.048 Uiso 1 1 calc R U . . .
C4 C 0.6828(3) 0.1782(5) 0.3185(2) 0.0407(17) Uani 1 1 d . . . . .
H4A H 0.685451 0.108694 0.308576 0.049 Uiso 1 1 calc R U . . .
C5 C 0.7453(4) 0.2326(5) 0.3312(2) 0.0392(16) Uani 1 1 d . . . . .
H5A H 0.790404 0.199437 0.329969 0.047 Uiso 1 1 calc R U . . .
C6 C 0.7430(3) 0.3346(5) 0.3458(2) 0.0302(14) Uani 1 1 d . . . . .
C7 C 0.5674(3) 0.4818(5) 0.4101(2) 0.0346(15) Uani 1 1 d . . . . .
C8 C 0.6093(4) 0.4595(5) 0.4473(2) 0.0378(16) Uani 1 1 d . . . . .
H8A H 0.658508 0.479036 0.450624 0.045 Uiso 1 1 calc R U . . .
C9 C 0.5791(4) 0.4087(5) 0.4791(2) 0.0412(17) Uani 1 1 d . . . . .
H9A H 0.607697 0.393871 0.504572 0.049 Uiso 1 1 calc R U . . .
C10 C 0.5070(4) 0.3787(5) 0.4746(2) 0.0406(17) Uani 1 1 d . . . . .
C11 C 0.4677(4) 0.4001(6) 0.4372(2) 0.0449(18) Uani 1 1 d . . . . .
H11A H 0.419062 0.378278 0.433338 0.054 Uiso 1 1 calc R U . . .
C12 C 0.4964(4) 0.4525(5) 0.4048(2) 0.0409(17) Uani 1 1 d . . . . .
H12A H 0.467696 0.467847 0.379423 0.049 Uiso 1 1 calc R U . . .
C13 C 0.4756(4) 0.3225(6) 0.5101(2) 0.051(2) Uani 1 1 d . . . . .
H13A H 0.512421 0.315123 0.533795 0.076 Uiso 1 1 calc R U . . .
H13B H 0.435093 0.362570 0.518845 0.076 Uiso 1 1 calc R U . . .
H13C H 0.458935 0.253232 0.500536 0.076 Uiso 1 1 calc R U . . .
C14 C 0.8995(3) 0.3609(5) 0.3040(2) 0.0353(15) Uani 1 1 d . . . . .
C15 C 0.9103(3) 0.2675(5) 0.2836(2) 0.0355(15) Uani 1 1 d . . . . .
H15A H 0.910016 0.203693 0.298631 0.043 Uiso 1 1 calc R U . . .
C16 C 0.9216(3) 0.2665(5) 0.2413(2) 0.0354(15) Uani 1 1 d . . . . .
H16A H 0.927569 0.201892 0.227533 0.043 Uiso 1 1 calc R U . . .
C17 C 0.9241(3) 0.3594(5) 0.2189(2) 0.0334(15) Uani 1 1 d . . . . .
C18 C 0.9153(3) 0.4531(5) 0.2403(2) 0.0348(15) Uani 1 1 d . . . . .
H18A H 0.918307 0.517417 0.225806 0.042 Uiso 1 1 calc R U . . .
C19 C 0.9022(3) 0.4538(5) 0.2817(2) 0.0362(15) Uani 1 1 d . . . . .
H19A H 0.894971 0.518208 0.295253 0.043 Uiso 1 1 calc R U . . .
C20 C 0.9351(4) 0.3623(6) 0.1733(2) 0.0421(17) Uani 1 1 d . . . . .
H20A H 0.935181 0.434897 0.163753 0.063 Uiso 1 1 calc R U . . .
H20B H 0.981166 0.329724 0.169005 0.063 Uiso 1 1 calc R U . . .
H20C H 0.896190 0.324233 0.157288 0.063 Uiso 1 1 calc R U . . .
C21 C 0.8652(3) 0.5473(5) 0.4597(2) 0.0352(15) Uani 1 1 d . . . . .
H21A H 0.895769 0.501589 0.446410 0.042 Uiso 1 1 calc R U . . .
C22 C 0.8839(4) 0.5740(5) 0.5007(2) 0.0372(16) Uani 1 1 d . . . . .
H22A H 0.927755 0.548506 0.514369 0.045 Uiso 1 1 calc R U . . .
C23 C 0.8403(4) 0.6377(5) 0.5230(2) 0.0349(15) Uani 1 1 d . . . . .
C24 C 0.7794(4) 0.6773(5) 0.4985(2) 0.0400(16) Uani 1 1 d . . . . .
H24A H 0.748680 0.725354 0.510514 0.048 Uiso 1 1 calc R U . . .
C25 C 0.7643(4) 0.6476(5) 0.4579(2) 0.0369(16) Uani 1 1 d . . . . .
H25A H 0.721926 0.674050 0.442885 0.044 Uiso 1 1 calc R U . . .
C26 C 0.9224(4) 0.6288(6) 0.5868(2) 0.0448(18) Uani 1 1 d . . . . .
H26A H 0.923459 0.652152 0.615953 0.067 Uiso 1 1 calc R U . . .
H26B H 0.926763 0.552740 0.586020 0.067 Uiso 1 1 calc R U . . .
H26C H 0.962514 0.660469 0.573817 0.067 Uiso 1 1 calc R U . . .
C27 C 0.8057(4) 0.7224(6) 0.5853(2) 0.0490(19) Uani 1 1 d . . . . .
H27A H 0.824800 0.731213 0.614616 0.074 Uiso 1 1 calc R U . . .
H27B H 0.799873 0.790960 0.571819 0.074 Uiso 1 1 calc R U . . .
H27C H 0.759041 0.687329 0.583983 0.074 Uiso 1 1 calc R U . . .
C28 C 0.8691(3) 0.7001(5) 0.3415(2) 0.0385(16) Uani 1 1 d . . . . .
H28A H 0.906017 0.665275 0.358592 0.046 Uiso 1 1 calc R U . . .
C29 C 0.8879(4) 0.7822(5) 0.3180(2) 0.0415(17) Uani 1 1 d . . . . .
H29A H 0.936819 0.802344 0.318726 0.050 Uiso 1 1 calc R U . . .
C30 C 0.8350(3) 0.8375(5) 0.2925(2) 0.0341(15) Uani 1 1 d . . . . .
C31 C 0.7646(3) 0.8004(5) 0.2935(2) 0.0341(15) Uani 1 1 d . . . . .
H31A H 0.726396 0.833734 0.276910 0.041 Uiso 1 1 calc R U . . .
C32 C 0.7504(3) 0.7171(5) 0.3177(2) 0.0336(15) Uani 1 1 d . . . . .
H32A H 0.701993 0.694614 0.317421 0.040 Uiso 1 1 calc R U . . .
C33 C 0.9252(4) 0.9519(6) 0.2670(3) 0.050(2) Uani 1 1 d . . . . .
H33A H 0.926738 1.012988 0.248785 0.075 Uiso 1 1 calc R U . . .
H33B H 0.946948 0.969427 0.295235 0.075 Uiso 1 1 calc R U . . .
H33C H 0.951971 0.894508 0.255689 0.075 Uiso 1 1 calc R U . . .
C34 C 0.7951(4) 0.9848(5) 0.2483(2) 0.0387(16) Uani 1 1 d . . . . .
H34A H 0.817034 1.040626 0.233008 0.058 Uiso 1 1 calc R U . . .
H34B H 0.764200 0.942319 0.228630 0.058 Uiso 1 1 calc R U . . .
H34C H 0.766422 1.015449 0.269202 0.058 Uiso 1 1 calc R U . . .
Co2 Co 0.28172(5) 0.95323(6) 0.37061(3) 0.0293(2) Uani 1 1 d . . . . .
S3 S 0.38049(8) 1.12426(12) 0.33769(5) 0.0306(4) Uani 1 1 d . . . . .
S4 S 0.11707(9) 0.94000(12) 0.37724(5) 0.0318(4) Uani 1 1 d . . . . .
O5 O 0.3918(2) 1.2280(3) 0.35381(14) 0.0374(11) Uani 1 1 d . . . . .
O6 O 0.4250(2) 1.0418(3) 0.35677(14) 0.0344(10) Uani 1 1 d . . . . .
O7 O 0.0552(2) 0.9275(3) 0.34726(14) 0.0360(11) Uani 1 1 d . . . . .
O8 O 0.1497(2) 0.8460(3) 0.39542(14) 0.0358(11) Uani 1 1 d . . . . .
N7 N 0.3008(3) 1.0840(4) 0.33966(16) 0.0293(11) Uani 1 1 d . . . . .
N8 N 0.1806(3) 0.9999(4) 0.35856(17) 0.0321(12) Uani 1 1 d . . . . .
N9 N 0.3054(3) 0.8168(4) 0.34435(17) 0.0307(12) Uani 1 1 d . . . . .
N10 N 0.3499(3) 0.5519(4) 0.27516(17) 0.0312(12) Uani 1 1 d . . . . .
N11 N 0.3263(3) 0.9548(4) 0.43019(16) 0.0316(12) Uani 1 1 d . . . . .
N12 N 0.4312(3) 0.9596(4) 0.55159(17) 0.0354(13) Uani 1 1 d . . . . .
C35 C 0.2382(3) 1.1418(5) 0.32643(19) 0.0281(13) Uani 1 1 d . . . . .
C36 C 0.2365(3) 1.2356(5) 0.3050(2) 0.0325(14) Uani 1 1 d . . . . .
H36A H 0.280016 1.267295 0.298777 0.039 Uiso 1 1 calc R U . . .
C37 C 0.1710(3) 1.2837(5) 0.2926(2) 0.0335(15) Uani 1 1 d . . . . .
H37A H 0.170246 1.347391 0.277403 0.040 Uiso 1 1 calc R U . . .
C38 C 0.1076(3) 1.2398(5) 0.3022(2) 0.0314(14) Uani 1 1 d . . . . .
H38A H 0.063366 1.273824 0.293973 0.038 Uiso 1 1 calc R U . . .
C39 C 0.1080(3) 1.1460(5) 0.3238(2) 0.0312(14) Uani 1 1 d . . . . .
H39A H 0.064227 1.115216 0.330098 0.037 Uiso 1 1 calc R U . . .
C40 C 0.1729(3) 1.0977(5) 0.3360(2) 0.0294(14) Uani 1 1 d . . . . .
C41 C 0.3991(3) 1.1279(5) 0.2842(2) 0.0307(14) Uani 1 1 d . . . . .
C42 C 0.4017(3) 1.0351(5) 0.2621(2) 0.0323(14) Uani 1 1 d . . . . .
H42A H 0.393712 0.970584 0.275467 0.039 Uiso 1 1 calc R U . . .
C43 C 0.4160(3) 1.0367(5) 0.2209(2) 0.0330(14) Uani 1 1 d . . . . .
H43A H 0.418616 0.972839 0.206081 0.040 Uiso 1 1 calc R U . . .
C44 C 0.4268(3) 1.1315(5) 0.2001(2) 0.0299(14) Uani 1 1 d . . . . .
C45 C 0.4252(3) 1.2235(5) 0.2232(2) 0.0344(15) Uani 1 1 d . . . . .
H45A H 0.433869 1.288137 0.210152 0.041 Uiso 1 1 calc R U . . .
C46 C 0.4112(3) 1.2223(5) 0.2651(2) 0.0312(14) Uani 1 1 d . . . . .
H46A H 0.409883 1.285558 0.280369 0.037 Uiso 1 1 calc R U . . .
C47 C 0.4393(4) 1.1319(5) 0.1549(2) 0.0379(16) Uani 1 1 d . . . . .
H47A H 0.438506 1.060083 0.144381 0.057 Uiso 1 1 calc R U . . .
H47B H 0.401507 1.172387 0.139013 0.057 Uiso 1 1 calc R U . . .
H47C H 0.486115 1.163320 0.151581 0.057 Uiso 1 1 calc R U . . .
C48 C 0.0897(4) 1.0155(5) 0.4192(2) 0.0357(15) Uani 1 1 d . . . . .
C49 C 0.0255(4) 1.0695(5) 0.4154(2) 0.0399(16) Uani 1 1 d . . . . .
H49A H -0.004045 1.068697 0.389545 0.048 Uiso 1 1 calc R U . . .
C50 C 0.0043(4) 1.1247(5) 0.4492(2) 0.0435(18) Uani 1 1 d . . . . .
H50A H -0.040113 1.161087 0.446240 0.052 Uiso 1 1 calc R U . . .
C51 C 0.0462(4) 1.1280(5) 0.4872(2) 0.0433(18) Uani 1 1 d . . . . .
C52 C 0.1115(4) 1.0733(6) 0.4901(2) 0.0486(19) Uani 1 1 d . . . . .
H52A H 0.141593 1.075180 0.515671 0.058 Uiso 1 1 calc R U . . .
C53 C 0.1331(4) 1.0173(5) 0.4570(2) 0.0398(16) Uani 1 1 d . . . . .
H53A H 0.177218 0.980105 0.459913 0.048 Uiso 1 1 calc R U . . .
C54 C 0.0226(5) 1.1856(6) 0.5245(3) 0.057(2) Uani 1 1 d . . . . .
H54A H 0.059511 1.178734 0.548279 0.086 Uiso 1 1 calc R U . . .
H54B H 0.015681 1.259491 0.517508 0.086 Uiso 1 1 calc R U . . .
H54C H -0.022587 1.155971 0.532129 0.086 Uiso 1 1 calc R U . . .
C55 C 0.2532(3) 0.7554(5) 0.3257(2) 0.0327(15) Uani 1 1 d . . . . .
H55A H 0.204829 0.774771 0.328101 0.039 Uiso 1 1 calc R U . . .
C56 C 0.2656(3) 0.6669(5) 0.3036(2) 0.0323(15) Uani 1 1 d . . . . .
H56A H 0.226265 0.626528 0.291610 0.039 Uiso 1 1 calc R U . . .
C57 C 0.3360(3) 0.6358(5) 0.2986(2) 0.0299(14) Uani 1 1 d . . . . .
C58 C 0.3910(3) 0.6979(5) 0.3191(2) 0.0311(14) Uani 1 1 d . . . . .
H58A H 0.439845 0.679433 0.317899 0.037 Uiso 1 1 calc R U . . .
C59 C 0.3737(3) 0.7839(5) 0.3406(2) 0.0331(15) Uani 1 1 d . . . . .
H59A H 0.411960 0.824207 0.353905 0.040 Uiso 1 1 calc R U . . .
C60 C 0.2922(3) 0.4831(5) 0.2592(2) 0.0380(16) Uani 1 1 d . . . . .
H60A H 0.311648 0.426839 0.242938 0.057 Uiso 1 1 calc R U . . .
H60B H 0.269324 0.453213 0.282689 0.057 Uiso 1 1 calc R U . . .
H60C H 0.256654 0.522619 0.241124 0.057 Uiso 1 1 calc R U . . .
C61 C 0.4222(3) 0.5215(5) 0.2685(2) 0.0355(15) Uani 1 1 d . . . . .
H61A H 0.420706 0.459213 0.250684 0.053 Uiso 1 1 calc R U . . .
H61B H 0.445638 0.578444 0.254641 0.053 Uiso 1 1 calc R U . . .
H61C H 0.449195 0.506180 0.295506 0.053 Uiso 1 1 calc R U . . .
C62 C 0.3557(4) 1.0433(5) 0.4473(2) 0.0340(15) Uani 1 1 d . . . . .
H62A H 0.352511 1.105136 0.430872 0.041 Uiso 1 1 calc R U . . .
C63 C 0.3895(4) 1.0481(5) 0.4866(2) 0.0387(16) Uani 1 1 d . . . . .
H63A H 0.408852 1.112512 0.497106 0.046 Uiso 1 1 calc R U . . .
C64 C 0.3963(3) 0.9583(5) 0.5122(2) 0.0334(15) Uani 1 1 d . . . . .
C65 C 0.3637(3) 0.8670(5) 0.4949(2) 0.0346(15) Uani 1 1 d . . . . .
H65A H 0.364642 0.804538 0.510852 0.042 Uiso 1 1 calc R U . . .
C66 C 0.3306(3) 0.8692(5) 0.4546(2) 0.0331(15) Uani 1 1 d . . . . .
H66A H 0.309534 0.806590 0.443376 0.040 Uiso 1 1 calc R U . . .
C67 C 0.4636(4) 1.0563(5) 0.5685(2) 0.0391(16) Uani 1 1 d . . . . .
H67A H 0.486348 1.043757 0.596935 0.059 Uiso 1 1 calc R U . . .
H67B H 0.499847 1.080125 0.550576 0.059 Uiso 1 1 calc R U . . .
H67C H 0.426390 1.109705 0.569408 0.059 Uiso 1 1 calc R U . . .
C68 C 0.4326(4) 0.8688(5) 0.5781(2) 0.0459(18) Uani 1 1 d . . . . .
H68A H 0.459914 0.884240 0.605006 0.069 Uiso 1 1 calc R U . . .
H68B H 0.383357 0.849473 0.582807 0.069 Uiso 1 1 calc R U . . .
H68C H 0.455313 0.810935 0.564418 0.069 Uiso 1 1 calc R U . . .
O9 O 0.2479(3) 0.6428(4) 0.47430(18) 0.0583(15) Uiso 1 1 d . . . . .
C69 C 0.2106(5) 0.7166(7) 0.5355(3) 0.070(3) Uiso 1 1 d . . . . .
H69A H 0.171189 0.753023 0.547362 0.105 Uiso 1 1 calc R U . . .
H69B H 0.220291 0.650659 0.550461 0.105 Uiso 1 1 calc R U . . .
H69C H 0.253718 0.760286 0.538544 0.105 Uiso 1 1 calc R U . . .
C70 C 0.1909(5) 0.6959(7) 0.4920(3) 0.065(2) Uiso 1 1 d . . . . .
H70A H 0.146992 0.652494 0.488828 0.079 Uiso 1 1 calc R U . . .
H70B H 0.180482 0.762331 0.476888 0.079 Uiso 1 1 calc R U . . .
C71 C 0.2305(5) 0.6065(7) 0.4336(3) 0.058(2) Uiso 1 1 d . . . . .
H71A H 0.215697 0.666149 0.415158 0.070 Uiso 1 1 calc R U . . .
H71B H 0.189281 0.558136 0.433368 0.070 Uiso 1 1 calc R U . . .
C72 C 0.2898(5) 0.5532(7) 0.4171(3) 0.076(3) Uiso 1 1 d . . . . .
H72A H 0.274970 0.529278 0.388482 0.114 Uiso 1 1 calc R U . . .
H72B H 0.330443 0.601182 0.416640 0.114 Uiso 1 1 calc R U . . .
H72C H 0.304024 0.493158 0.434853 0.114 Uiso 1 1 calc R U . . .
C73 C 0.2264(15) 1.093(2) 0.6018(9) 0.112(6) Uiso 0.467(8) 1 d . U P A 1
H73A H 0.200266 1.158142 0.594047 0.134 Uiso 0.467(8) 1 calc R U P A 1
H73B H 0.256163 1.105919 0.628549 0.134 Uiso 0.467(8) 1 calc R U P A 1
Cl1 Cl 0.1595(4) 0.9919(6) 0.6115(3) 0.100(2) Uiso 0.467(8) 1 d . U P A 1
Cl2 Cl 0.2753(4) 1.0705(7) 0.5691(2) 0.100(3) Uiso 0.467(8) 1 d . U P A 1
C73' C 0.1895(11) 0.9413(15) 0.5903(7) 0.079(5) Uiso 0.533(8) 1 d . U P A 2
H73C H 0.202515 0.870075 0.600220 0.095 Uiso 0.533(8) 1 calc R U P A 2
H73D H 0.151937 0.935264 0.566486 0.095 Uiso 0.533(8) 1 calc R U P A 2
Cl1' Cl 0.1554(3) 1.0114(5) 0.6310(2) 0.0858(19) Uiso 0.533(8) 1 d . U P A 2
Cl2' Cl 0.2639(3) 1.0013(6) 0.5736(2) 0.097(2) Uiso 0.533(8) 1 d . U P A 2

loop_
_atom_site_aniso_label
_atom_site_aniso_U_11
_atom_site_aniso_U_22
_atom_site_aniso_U_33
_atom_site_aniso_U_23
_atom_site_aniso_U_13
_atom_site_aniso_U_12
Co1 0.0316(5) 0.0327(5) 0.0301(5) 0.0010(4) 0.0015(4) -0.0019(4)
S1 0.0322(8) 0.0371(9) 0.0292(9) -0.0001(7) 0.0011(7) 0.0008(7)
S2 0.0307(8) 0.0357(9) 0.0341(10) 0.0007(7) 0.0029(7) 0.0001(7)
O1 0.033(2) 0.046(3) 0.026(3) 0.000(2) -0.0067(19) -0.001(2)
O2 0.039(3) 0.030(2) 0.037(3) -0.003(2) 0.004(2) -0.001(2)
O3 0.043(3) 0.037(2) 0.034(3) 0.006(2) 0.003(2) 0.005(2)
O4 0.027(2) 0.042(3) 0.034(3) -0.004(2) 0.0010(19) -0.004(2)
N1 0.033(3) 0.032(3) 0.030(3) -0.004(2) 0.004(2) -0.002(2)
N2 0.031(3) 0.034(3) 0.037(3) 0.000(2) 0.001(2) -0.008(2)
N3 0.030(3) 0.036(3) 0.031(3) 0.001(2) -0.002(2) -0.003(2)
N4 0.029(3) 0.039(3) 0.042(4) 0.015(3) 0.006(2) 0.000(2)
N5 0.037(3) 0.035(3) 0.027(3) 0.005(2) -0.002(2) -0.001(3)
N6 0.047(3) 0.039(3) 0.027(3) -0.007(2) -0.004(3) -0.002(3)
C1 0.031(3) 0.038(4) 0.029(4) -0.001(3) 0.001(3) -0.006(3)
C2 0.034(4) 0.038(4) 0.035(4) -0.003(3) -0.004(3) -0.003(3)
C3 0.033(4) 0.046(4) 0.043(4) -0.010(3) 0.007(3) -0.007(3)
C4 0.035(4) 0.036(4) 0.051(5) -0.011(3) 0.006(3) -0.012(3)
C5 0.032(4) 0.042(4) 0.044(4) -0.001(3) 0.008(3) 0.000(3)
C6 0.025(3) 0.030(3) 0.035(4) -0.005(3) 0.002(3) -0.001(3)
C7 0.032(3) 0.036(4) 0.036(4) -0.007(3) 0.005(3) 0.003(3)
C8 0.045(4) 0.038(4) 0.029(4) 0.001(3) -0.005(3) -0.003(3)
C9 0.052(4) 0.037(4) 0.035(4) 0.004(3) 0.008(3) 0.000(3)
C10 0.051(4) 0.032(4) 0.040(4) -0.002(3) 0.012(3) 0.002(3)
C11 0.043(4) 0.051(4) 0.044(5) -0.008(4) 0.019(3) -0.006(4)
C12 0.034(4) 0.047(4) 0.041(4) -0.006(3) -0.002(3) -0.006(3)
C13 0.071(5) 0.041(4) 0.044(5) -0.005(3) 0.016(4) -0.012(4)
C14 0.027(3) 0.036(4) 0.042(4) 0.006(3) 0.002(3) 0.004(3)
C15 0.030(3) 0.037(4) 0.040(4) 0.002(3) 0.006(3) 0.003(3)
C16 0.030(3) 0.038(4) 0.038(4) -0.001(3) 0.005(3) -0.002(3)
C17 0.025(3) 0.044(4) 0.032(4) -0.002(3) 0.003(3) 0.001(3)
C18 0.030(3) 0.037(4) 0.038(4) 0.006(3) 0.006(3) 0.001(3)
C19 0.033(4) 0.035(4) 0.041(4) 0.000(3) 0.004(3) 0.000(3)
C20 0.046(4) 0.053(4) 0.029(4) -0.001(3) 0.008(3) 0.002(4)
C21 0.035(4) 0.040(4) 0.028(4) 0.001(3) -0.008(3) -0.002(3)
C22 0.041(4) 0.038(4) 0.033(4) 0.000(3) 0.003(3) 0.003(3)
C23 0.042(4) 0.030(3) 0.031(4) 0.002(3) -0.004(3) 0.001(3)
C24 0.044(4) 0.041(4) 0.033(4) -0.005(3) -0.004(3) -0.001(3)
C25 0.036(4) 0.035(4) 0.038(4) -0.009(3) -0.003(3) 0.006(3)
C26 0.043(4) 0.046(4) 0.042(5) 0.002(3) -0.010(3) 0.001(3)
C27 0.062(5) 0.051(5) 0.034(4) -0.011(3) 0.006(4) 0.000(4)
C28 0.027(3) 0.037(4) 0.052(5) 0.010(3) 0.006(3) -0.007(3)
C29 0.028(3) 0.044(4) 0.052(5) 0.007(3) 0.000(3) -0.001(3)
C30 0.028(3) 0.040(4) 0.035(4) 0.009(3) 0.005(3) 0.001(3)
C31 0.030(3) 0.043(4) 0.029(4) -0.001(3) 0.001(3) -0.001(3)
C32 0.032(3) 0.040(4) 0.029(4) 0.000(3) 0.000(3) -0.001(3)
C33 0.031(4) 0.059(5) 0.061(5) 0.022(4) 0.010(3) -0.001(4)
C34 0.038(4) 0.038(4) 0.040(4) 0.007(3) 0.003(3) 0.005(3)
Co2 0.0331(5) 0.0270(5) 0.0271(5) 0.0002(4) -0.0001(4) 0.0011(4)
S3 0.0305(8) 0.0309(8) 0.0301(9) 0.0010(7) 0.0006(6) 0.0004(7)
S4 0.0328(8) 0.0298(8) 0.0327(9) 0.0010(7) 0.0023(7) -0.0010(7)
O5 0.042(3) 0.033(2) 0.036(3) -0.007(2) -0.002(2) -0.005(2)
O6 0.029(2) 0.039(3) 0.034(3) 0.006(2) -0.0007(19) 0.004(2)
O7 0.031(2) 0.039(2) 0.037(3) -0.004(2) -0.002(2) -0.004(2)
O8 0.040(3) 0.027(2) 0.041(3) 0.005(2) 0.006(2) 0.000(2)
N7 0.030(3) 0.028(3) 0.030(3) 0.005(2) 0.003(2) 0.001(2)
N8 0.040(3) 0.025(3) 0.031(3) 0.003(2) 0.005(2) 0.003(2)
N9 0.028(3) 0.029(3) 0.033(3) -0.003(2) -0.003(2) -0.001(2)
N10 0.028(3) 0.032(3) 0.033(3) -0.009(2) 0.000(2) -0.001(2)
N11 0.041(3) 0.033(3) 0.021(3) -0.001(2) 0.005(2) 0.000(2)
N12 0.041(3) 0.037(3) 0.027(3) 0.005(2) -0.004(2) -0.001(3)
C35 0.030(3) 0.027(3) 0.027(3) 0.001(3) 0.004(3) 0.001(3)
C36 0.028(3) 0.033(3) 0.037(4) 0.000(3) 0.004(3) 0.003(3)
C37 0.035(4) 0.029(3) 0.036(4) 0.004(3) 0.003(3) 0.009(3)
C38 0.034(3) 0.030(3) 0.030(4) 0.000(3) 0.002(3) -0.003(3)
C39 0.030(3) 0.032(3) 0.032(4) 0.002(3) 0.003(3) -0.001(3)
C40 0.033(3) 0.028(3) 0.028(3) -0.004(3) 0.004(3) 0.006(3)
C41 0.026(3) 0.032(3) 0.034(4) 0.002(3) 0.003(3) -0.002(3)
C42 0.035(4) 0.029(3) 0.033(4) -0.001(3) 0.002(3) -0.001(3)
C43 0.032(3) 0.030(3) 0.037(4) -0.001(3) 0.002(3) 0.001(3)
C44 0.024(3) 0.035(3) 0.031(4) -0.001(3) 0.004(3) -0.002(3)
C45 0.029(3) 0.032(3) 0.043(4) 0.001(3) 0.005(3) -0.002(3)
C46 0.030(3) 0.029(3) 0.035(4) 0.001(3) 0.005(3) 0.002(3)
C47 0.036(4) 0.041(4) 0.037(4) -0.002(3) 0.004(3) -0.007(3)
C48 0.036(4) 0.030(3) 0.041(4) 0.006(3) 0.001(3) -0.008(3)
C49 0.031(4) 0.043(4) 0.046(4) 0.003(3) 0.003(3) 0.002(3)
C50 0.047(4) 0.039(4) 0.046(5) -0.003(3) 0.012(4) 0.006(3)
C51 0.056(5) 0.035(4) 0.042(5) 0.002(3) 0.019(4) -0.009(4)
C52 0.052(5) 0.056(5) 0.038(4) -0.001(4) 0.003(4) -0.002(4)
C53 0.041(4) 0.045(4) 0.033(4) 0.003(3) 0.004(3) 0.001(3)
C54 0.076(6) 0.046(4) 0.053(6) 0.002(4) 0.028(4) -0.005(4)
C55 0.029(3) 0.030(3) 0.039(4) -0.002(3) 0.005(3) 0.002(3)
C56 0.025(3) 0.034(3) 0.038(4) -0.005(3) 0.003(3) -0.003(3)
C57 0.030(3) 0.027(3) 0.032(4) -0.001(3) 0.002(3) -0.005(3)
C58 0.030(3) 0.035(3) 0.028(4) 0.001(3) -0.001(3) 0.000(3)
C59 0.026(3) 0.030(3) 0.043(4) 0.000(3) 0.003(3) 0.006(3)
C60 0.036(4) 0.036(4) 0.041(4) -0.009(3) -0.004(3) -0.006(3)
C61 0.030(3) 0.036(4) 0.040(4) -0.001(3) 0.004(3) -0.004(3)
C62 0.047(4) 0.033(3) 0.021(3) -0.005(3) -0.005(3) -0.003(3)
C63 0.044(4) 0.032(4) 0.039(4) 0.003(3) -0.001(3) -0.003(3)
C64 0.033(3) 0.039(4) 0.028(4) 0.005(3) -0.001(3) -0.002(3)
C65 0.041(4) 0.033(3) 0.030(4) 0.002(3) 0.004(3) -0.004(3)
C66 0.043(4) 0.029(3) 0.027(4) 0.007(3) 0.001(3) -0.001(3)
C67 0.051(4) 0.041(4) 0.025(4) -0.002(3) -0.002(3) -0.001(3)
C68 0.060(5) 0.043(4) 0.034(4) 0.009(3) -0.001(3) -0.002(4)

loop_
_atom_type_symbol
_atom_type_description
_atom_type_scat_dispersion_real
_atom_type_scat_dispersion_imag
_atom_type_scat_source
C C 0.0033 0.0016 'International Tables Vol C Tables 4.2.6.8 and 6.1.1.4'
H H 0.0000 0.0000 'International Tables Vol C Tables 4.2.6.8 and 6.1.1.4'
N N 0.0061 0.0033 'International Tables Vol C Tables 4.2.6.8 and 6.1.1.4'
O O 0.0106 0.0060 'International Tables Vol C Tables 4.2.6.8 and 6.1.1.4'
S S 0.1246 0.1234 'International Tables Vol C Tables 4.2.6.8 and 6.1.1.4'
Cl Cl 0.1484 0.1585 'International Tables Vol C Tables 4.2.6.8 and 6.1.1.4'
Co Co 0.3494 0.9721 'International Tables Vol C Tables 4.2.6.8 and 6.1.1.4'

loop_
_geom_angle_atom_site_label_1
_geom_angle_atom_site_label_2
_geom_angle_atom_site_label_3
_geom_angle
_geom_angle_site_symmetry_1
_geom_angle_site_symmetry_3
_geom_angle_publ_flag
N2 Co1 N1 81.5(2) . . ?
N2 Co1 N3 119.2(2) . . ?
N1 Co1 N3 112.9(2) . . ?
N2 Co1 N5 118.3(2) . . ?
N1 Co1 N5 118.1(2) . . ?
N3 Co1 N5 105.9(2) . . ?
O1 S1 O2 115.8(3) . . ?
O1 S1 N1 113.7(3) . . ?
O2 S1 N1 105.8(3) . . ?
O1 S1 C7 107.0(3) . . ?
O2 S1 C7 108.2(3) . . ?
N1 S1 C7 105.9(3) . . ?
O3 S2 O4 117.7(3) . . ?
O3 S2 N2 113.5(3) . . ?
O4 S2 N2 104.8(3) . . ?
O3 S2 C14 106.9(3) . . ?
O4 S2 C14 106.2(3) . . ?
N2 S2 C14 107.2(3) . . ?
C1 N1 S1 122.7(4) . . ?
C1 N1 Co1 114.0(4) . . ?
S1 N1 Co1 123.2(3) . . ?
C6 N2 S2 124.4(4) . . ?
C6 N2 Co1 115.0(4) . . ?
S2 N2 Co1 120.5(3) . . ?
C32 N3 C28 115.8(5) . . ?
C32 N3 Co1 122.3(4) . . ?
C28 N3 Co1 121.9(4) . . ?
C30 N4 C34 121.5(5) . . ?
C30 N4 C33 120.4(5) . . ?
C34 N4 C33 117.9(5) . . ?
C21 N5 C25 116.1(6) . . ?
C21 N5 Co1 123.3(5) . . ?
C25 N5 Co1 120.6(4) . . ?
C23 N6 C27 120.6(6) . . ?
C23 N6 C26 121.1(6) . . ?
C27 N6 C26 118.2(6) . . ?
C2 C1 C6 119.9(6) . . ?
C2 C1 N1 125.7(6) . . ?
C6 C1 N1 114.3(5) . . ?
C3 C2 C1 120.9(6) . . ?
C2 C3 C4 119.6(6) . . ?
C5 C4 C3 120.2(6) . . ?
C4 C5 C6 121.2(6) . . ?
C5 C6 N2 126.7(6) . . ?
C5 C6 C1 118.1(6) . . ?
N2 C6 C1 115.2(5) . . ?
C12 C7 C8 120.7(6) . . ?
C12 C7 S1 121.5(6) . . ?
C8 C7 S1 117.8(5) . . ?
C9 C8 C7 119.5(7) . . ?
C8 C9 C10 121.0(7) . . ?
C11 C10 C9 117.8(6) . . ?
C11 C10 C13 122.5(7) . . ?
C9 C10 C13 119.7(7) . . ?
C10 C11 C12 122.5(7) . . ?
C7 C12 C11 118.5(7) . . ?
C15 C14 C19 118.8(6) . . ?
C15 C14 S2 121.8(5) . . ?
C19 C14 S2 119.4(5) . . ?
C14 C15 C16 120.6(6) . . ?
C15 C16 C17 120.6(6) . . ?
C16 C17 C18 118.0(6) . . ?
C16 C17 C20 122.6(6) . . ?
C18 C17 C20 119.3(6) . . ?
C19 C18 C17 121.2(6) . . ?
C18 C19 C14 120.7(6) . . ?
N5 C21 C22 123.2(6) . . ?
C21 C22 C23 121.9(6) . . ?
N6 C23 C22 123.5(6) . . ?
N6 C23 C24 122.7(6) . . ?
C22 C23 C24 113.8(6) . . ?
C25 C24 C23 120.9(7) . . ?
N5 C25 C24 124.0(6) . . ?
N3 C28 C29 124.1(6) . . ?
C28 C29 C30 120.3(6) . . ?
N4 C30 C31 122.3(6) . . ?
N4 C30 C29 122.5(6) . . ?
C31 C30 C29 115.2(6) . . ?
C32 C31 C30 120.9(6) . . ?
N3 C32 C31 123.8(6) . . ?
N8 Co2 N7 82.2(2) . . ?
N8 Co2 N11 118.8(2) . . ?
N7 Co2 N11 112.7(2) . . ?
N8 Co2 N9 115.2(2) . . ?
N7 Co2 N9 117.7(2) . . ?
N11 Co2 N9 108.6(2) . . ?
O5 S3 O6 117.9(3) . . ?
O5 S3 N7 113.2(3) . . ?
O6 S3 N7 104.5(3) . . ?
O5 S3 C41 106.6(3) . . ?
O6 S3 C41 105.5(3) . . ?
N7 S3 C41 108.6(3) . . ?
O7 S4 O8 117.2(3) . . ?
O7 S4 N8 112.8(3) . . ?
O8 S4 N8 104.6(3) . . ?
O7 S4 C48 107.1(3) . . ?
O8 S4 C48 107.0(3) . . ?
N8 S4 C48 107.8(3) . . ?
C35 N7 S3 124.9(4) . . ?
C35 N7 Co2 113.9(4) . . ?
S3 N7 Co2 120.5(3) . . ?
C40 N8 S4 124.5(4) . . ?
C40 N8 Co2 113.9(4) . . ?
S4 N8 Co2 121.2(3) . . ?
C55 N9 C59 115.2(5) . . ?
C55 N9 Co2 120.9(4) . . ?
C59 N9 Co2 123.6(4) . . ?
C57 N10 C61 122.1(5) . . ?
C57 N10 C60 120.3(5) . . ?
C61 N10 C60 117.4(5) . . ?
C66 N11 C62 116.7(6) . . ?
C66 N11 Co2 122.7(4) . . ?
C62 N11 Co2 120.5(4) . . ?
C64 N12 C68 120.9(6) . . ?
C64 N12 C67 119.9(5) . . ?
C68 N12 C67 119.0(5) . . ?
C36 C35 C40 118.6(6) . . ?
C36 C35 N7 125.6(5) . . ?
C40 C35 N7 115.8(5) . . ?
C35 C36 C37 120.3(6) . . ?
C38 C37 C36 120.5(6) . . ?
C37 C38 C39 120.2(6) . . ?
C40 C39 C38 119.5(6) . . ?
C39 C40 C35 120.9(6) . . ?
C39 C40 N8 124.9(6) . . ?
C35 C40 N8 114.2(5) . . ?
C46 C41 C42 120.5(6) . . ?
C46 C41 S3 120.3(5) . . ?
C42 C41 S3 119.2(5) . . ?
C43 C42 C41 119.9(6) . . ?
C42 C43 C44 121.2(6) . . ?
C45 C44 C43 117.8(6) . . ?
C45 C44 C47 121.9(6) . . ?
C43 C44 C47 120.3(6) . . ?
C46 C45 C44 121.2(6) . . ?
C41 C46 C45 119.4(6) . . ?
C49 C48 C53 119.8(7) . . ?
C49 C48 S4 121.3(6) . . ?
C53 C48 S4 118.8(5) . . ?
C48 C49 C50 120.1(7) . . ?
C51 C50 C49 121.5(7) . . ?
C50 C51 C52 117.2(7) . . ?
C50 C51 C54 121.9(7) . . ?
C52 C51 C54 120.8(8) . . ?
C53 C52 C51 122.1(7) . . ?
C52 C53 C48 119.3(7) . . ?
N9 C55 C56 124.2(6) . . ?
C55 C56 C57 120.2(6) . . ?
N10 C57 C56 121.6(6) . . ?
N10 C57 C58 122.5(6) . . ?
C56 C57 C58 115.9(6) . . ?
C59 C58 C57 119.8(6) . . ?
C58 C59 N9 124.6(6) . . ?
N11 C62 C63 123.3(6) . . ?
C62 C63 C64 120.6(6) . . ?
N12 C64 C65 121.7(6) . . ?
N12 C64 C63 122.2(6) . . ?
C65 C64 C63 116.1(6) . . ?
C66 C65 C64 119.3(6) . . ?
N11 C66 C65 123.9(6) . . ?
C71 O9 C70 114.6(6) . . ?
O9 C70 C69 110.1(8) . . ?
O9 C71 C72 112.6(8) . . ?
Cl2 C73 Cl1 117.3(17) . . ?
Cl2' C73' Cl1' 111.5(11) . . ?

loop_
_geom_bond_atom_site_label_1
_geom_bond_atom_site_label_2
_geom_bond_distance
_geom_bond_site_symmetry_2
_geom_bond_publ_flag
Co1 N2 1.997(5) . ?
Co1 N1 2.004(5) . ?
Co1 N3 2.021(5) . ?
Co1 N5 2.025(6) . ?
S1 O1 1.437(4) . ?
S1 O2 1.450(4) . ?
S1 N1 1.575(5) . ?
S1 C7 1.780(7) . ?
S2 O3 1.439(4) . ?
S2 O4 1.451(4) . ?
S2 N2 1.590(5) . ?
S2 C14 1.762(7) . ?
N1 C1 1.433(8) . ?
N2 C6 1.401(7) . ?
N3 C32 1.346(8) . ?
N3 C28 1.355(8) . ?
N4 C30 1.348(8) . ?
N4 C34 1.442(8) . ?
N4 C33 1.461(8) . ?
N5 C21 1.336(8) . ?
N5 C25 1.351(8) . ?
N6 C23 1.337(8) . ?
N6 C27 1.441(9) . ?
N6 C26 1.461(8) . ?
C1 C2 1.388(8) . ?
C1 C6 1.426(8) . ?
C2 C3 1.385(9) . ?
C3 C4 1.392(9) . ?
C4 C5 1.389(9) . ?
C5 C6 1.392(9) . ?
C7 C12 1.374(9) . ?
C7 C8 1.390(9) . ?
C8 C9 1.379(9) . ?
C9 C10 1.398(10) . ?
C10 C11 1.371(10) . ?
C10 C13 1.512(10) . ?
C11 C12 1.390(10) . ?
C14 C15 1.389(9) . ?
C14 C19 1.393(9) . ?
C15 C16 1.392(9) . ?
C16 C17 1.394(9) . ?
C17 C18 1.401(9) . ?
C17 C20 1.495(9) . ?
C18 C19 1.373(9) . ?
C21 C22 1.369(9) . ?
C22 C23 1.401(9) . ?
C23 C24 1.415(9) . ?
C24 C25 1.358(9) . ?
C28 C29 1.361(9) . ?
C29 C30 1.412(9) . ?
C30 C31 1.403(9) . ?
C31 C32 1.363(9) . ?
Co2 N8 1.987(5) . ?
Co2 N7 1.998(5) . ?
Co2 N11 2.008(5) . ?
Co2 N9 2.010(5) . ?
S3 O5 1.435(4) . ?
S3 O6 1.445(4) . ?
S3 N7 1.586(5) . ?
S3 C41 1.782(7) . ?
S4 O7 1.440(5) . ?
S4 O8 1.448(4) . ?
S4 N8 1.582(5) . ?
S4 C48 1.771(7) . ?
N7 C35 1.416(7) . ?
N8 C40 1.448(8) . ?
N9 C55 1.348(8) . ?
N9 C59 1.363(7) . ?
N10 C57 1.352(8) . ?
N10 C61 1.444(8) . ?
N10 C60 1.450(8) . ?
N11 C66 1.346(8) . ?
N11 C62 1.354(8) . ?
N12 C64 1.366(8) . ?
N12 C68 1.440(8) . ?
N12 C67 1.461(8) . ?
C35 C36 1.383(8) . ?
C35 C40 1.409(8) . ?
C36 C37 1.396(8) . ?
C37 C38 1.375(9) . ?
C38 C39 1.387(8) . ?
C39 C40 1.385(8) . ?
C41 C46 1.386(8) . ?
C41 C42 1.389(9) . ?
C42 C43 1.373(9) . ?
C43 C44 1.411(9) . ?
C44 C45 1.395(9) . ?
C44 C47 1.488(9) . ?
C45 C46 1.392(9) . ?
C48 C49 1.382(9) . ?
C48 C53 1.392(9) . ?
C49 C50 1.385(10) . ?
C50 C51 1.384(10) . ?
C51 C52 1.404(10) . ?
C51 C54 1.509(10) . ?
C52 C53 1.374(10) . ?
C55 C56 1.370(8) . ?
C56 C57 1.403(8) . ?
C57 C58 1.411(8) . ?
C58 C59 1.356(9) . ?
C62 C63 1.356(9) . ?
C63 C64 1.412(9) . ?
C64 C65 1.408(9) . ?
C65 C66 1.377(9) . ?
O9 C71 1.393(10) . ?
O9 C70 1.429(10) . ?
C69 C70 1.433(12) . ?
C71 C72 1.446(12) . ?
C73 Cl2 1.48(3) . ?
C73 Cl1 1.85(3) . ?
C73' Cl2' 1.72(2) . ?
C73' Cl1' 1.75(2) . ?
